data_4317243
loop_
_publ_author_name
'Brandon Kilduff'
'Dmitry Pogozhev'
'St\'ephane A. Baudron'
'Mir Wais Hosseini'

_publ_contact_author
; Prof Mir Wais Hosseini
  Laboratoire de Chimie de Coordination Organique, 
  UMR CNRS 7140, Universit\'e de Strasbourg,
  CS 90032
  F-67081 Strasbourg Cedex, France 
;
_publ_contact_author_email hosseini@unistra.fr
_publ_contact_author_fax '33 3 68 85 13 23'
_publ_contact_author_phone '33 3 68 85 13 25'
_publ_section_title
;
 Heterometallic Architectures Based on the Combination of Heteroleptic
 Copper and Cobalt Complexes with Silver Salts
;
_journal_name_full 'Inorganic Chemistry'
_journal_page_first 11231
_journal_page_last 11239
_journal_paper_doi 10.1021/ic1019235
_journal_volume 49
_journal_year 2010
_chemical_formula_moiety 'C41 H32 Ag Cu2 F3 N8 O7 S, 2(C2 H3 N) '
_chemical_formula_sum 'C45 H38 Ag Cu2 F3 N10 O7 S'
_chemical_formula_weight 1154.86
_chemical_name_systematic
;
 ?
;
_space_group_IT_number 15
_symmetry_cell_setting monoclinic
_symmetry_space_group_name_Hall '-C 2yc'
_symmetry_space_group_name_H-M 'C 1 2/c 1'
_atom_sites_solution_hydrogens geom
_atom_sites_solution_primary direct
_atom_sites_solution_secondary difmap
_audit_creation_method SHELXL-97
_cell_angle_alpha 90.00
_cell_angle_beta 131.2770(10)
_cell_angle_gamma 90.00
_cell_formula_units_Z 4
_cell_length_a 21.2562(12)
_cell_length_b 20.3813(14)
_cell_length_c 14.5279(9)
_cell_measurement_reflns_used 5902
_cell_measurement_temperature 173(2)
_cell_measurement_theta_max 27.36
_cell_measurement_theta_min 2.73
_cell_volume 4730.1(5)
_computing_cell_refinement 'Bruker SAINT'
_computing_data_collection 'Bruker APEX2'
_computing_data_reduction 'Bruker SAINT'
_computing_molecular_graphics 'Bruker SHELXTL'
_computing_publication_material 'Bruker SHELXTL'
_computing_structure_refinement 'SHELXL-97 (Sheldrick, 2008)'
_computing_structure_solution 'SHELXS-97 (Sheldrick, 2008)'
_diffrn_ambient_temperature 173(2)
_diffrn_measured_fraction_theta_full 0.988
_diffrn_measured_fraction_theta_max 0.988
_diffrn_measurement_device_type 'Bruker APEX-II CCD'
_diffrn_measurement_method '\f and \w scans'
_diffrn_radiation_monochromator graphite
_diffrn_radiation_source 'fine-focus sealed tube'
_diffrn_radiation_type MoK\a
_diffrn_radiation_wavelength 0.71073
_diffrn_reflns_av_R_equivalents 0.0327
_diffrn_reflns_av_sigmaI/netI 0.0333
_diffrn_reflns_limit_h_max 27
_diffrn_reflns_limit_h_min -20
_diffrn_reflns_limit_k_max 23
_diffrn_reflns_limit_k_min -26
_diffrn_reflns_limit_l_max 18
_diffrn_reflns_limit_l_min -18
_diffrn_reflns_number 21218
_diffrn_reflns_theta_full 27.53
_diffrn_reflns_theta_max 27.53
_diffrn_reflns_theta_min 2.00
_exptl_absorpt_coefficient_mu 1.418
_exptl_absorpt_correction_T_max 0.9587
_exptl_absorpt_correction_T_min 0.9072
_exptl_absorpt_correction_type multi-scan
_exptl_absorpt_process_details sadabs
_exptl_crystal_colour dark-red
_exptl_crystal_density_diffrn 1.622
_exptl_crystal_density_meas ?
_exptl_crystal_density_method 'not measured'
_exptl_crystal_description rod
_exptl_crystal_F_000 2328
_exptl_crystal_size_max 0.07
_exptl_crystal_size_mid 0.04
_exptl_crystal_size_min 0.03
_refine_diff_density_max 2.350
_refine_diff_density_min -0.812
_refine_diff_density_rms 0.134
_refine_ls_extinction_method none
_refine_ls_goodness_of_fit_ref 1.025
_refine_ls_hydrogen_treatment constr
_refine_ls_matrix_type full
_refine_ls_number_parameters 336
_refine_ls_number_reflns 5400
_refine_ls_number_restraints 0
_refine_ls_restrained_S_all 1.025
_refine_ls_R_factor_all 0.0799
_refine_ls_R_factor_gt 0.0628
_refine_ls_shift/su_max 0.001
_refine_ls_shift/su_mean 0.000
_refine_ls_structure_factor_coef Fsqd
_refine_ls_weighting_details 'calc w=1/[\s^2^(Fo^2^)+(0.0912P)^2^+40.9236P] where P=(Fo^2^+2Fc^2^)/3'
_refine_ls_weighting_scheme calc
_refine_ls_wR_factor_gt 0.1715
_refine_ls_wR_factor_ref 0.1868
_reflns_number_gt 4255
_reflns_number_total 5400
_reflns_threshold_expression >2sigma(I)
_cod_data_source_file ic1019235_si_001_06.cif
_cod_data_source_block compound7b
_cod_depositor_comments
;
The following automatic conversions were performed:

'_symmetry_cell_setting' value 'Monoclinic' changed to 'monoclinic'
according to the built-in table from CIF Core dictionary named
'cif_core.dic' version 2.4.1 from 2010-06-29.

Automatic conversion script
Id: cif_fix_values 1646 2011-03-28 12:23:43Z adriana 

The following automatic conversions were performed:

'_exptl_crystal_density_meas' value 'not measured' was changed to '?'
- the value is perceived as not measured.

Automatic conversion script
Id: cif_fix_values 3008 2015-01-20 13:52:24Z robertas 
;
_cod_original_cell_volume 4730.0(5)
_cod_original_sg_symbol_H-M 'C 1 2/c 1 '
_cod_database_code 4317243

loop_
_symmetry_equiv_pos_as_xyz
'x, y, z'
'-x, y, -z+1/2'
'x+1/2, y+1/2, z'
'-x+1/2, y+1/2, -z+1/2'
'-x, -y, -z'
'x, -y, z-1/2'
'-x+1/2, -y+1/2, -z'
'x+1/2, -y+1/2, z-1/2'

loop_
_atom_site_label
_atom_site_type_symbol
_atom_site_fract_x
_atom_site_fract_y
_atom_site_fract_z
_atom_site_U_iso_or_equiv
_atom_site_adp_type
_atom_site_occupancy
_atom_site_symmetry_multiplicity
_atom_site_calc_flag
_atom_site_refinement_flags
_atom_site_disorder_assembly
_atom_site_disorder_group
C1 C 0.6758(4) 0.5869(3) 0.8549(5) 0.0414(12) Uani 1 1 d . . .
H1 H 0.6543 0.5731 0.8904 0.050 Uiso 1 1 calc R . .
C2 C 0.7030(4) 0.5444(3) 0.8116(6) 0.0464(14) Uani 1 1 d . . .
H2 H 0.7032 0.4988 0.8138 0.056 Uiso 1 1 calc R . .
C3 C 0.7294(3) 0.5830(3) 0.7655(5) 0.0386(12) Uani 1 1 d . . .
H3 H 0.7504 0.5686 0.7295 0.046 Uiso 1 1 calc R . .
C4 C 0.7187(3) 0.6492(2) 0.7831(4) 0.0304(10) Uani 1 1 d . . .
C5 C 0.7398(3) 0.7063(2) 0.7552(4) 0.0284(9) Uani 1 1 d . . .
C6 C 0.7348(3) 0.7703(2) 0.7853(4) 0.0319(10) Uani 1 1 d . . .
C7 C 0.7569(4) 0.8289(3) 0.7617(5) 0.0411(12) Uani 1 1 d . . .
H7 H 0.7797 0.8326 0.7251 0.049 Uiso 1 1 calc R . .
C8 C 0.7384(4) 0.8798(3) 0.8027(6) 0.0486(14) Uani 1 1 d . . .
H8 H 0.7465 0.9244 0.8000 0.058 Uiso 1 1 calc R . .
C9 C 0.7048(4) 0.8506(3) 0.8497(5) 0.0447(13) Uani 1 1 d . . .
H9 H 0.6863 0.8739 0.8829 0.054 Uiso 1 1 calc R . .
C10 C 0.7666(3) 0.6970(2) 0.6840(4) 0.0280(9) Uani 1 1 d . . .
C11 C 0.7136(3) 0.6677(2) 0.5696(5) 0.0342(11) Uani 1 1 d . . .
H11 H 0.6606 0.6537 0.5360 0.041 Uiso 1 1 calc R . .
C12 C 0.7409(3) 0.6595(3) 0.5056(5) 0.0363(11) Uani 1 1 d . . .
H12 H 0.7064 0.6396 0.4290 0.044 Uiso 1 1 calc R . .
C13 C 0.8194(3) 0.6813(2) 0.5569(5) 0.0344(11) Uani 1 1 d . . .
H13 H 0.8365 0.6769 0.5125 0.041 Uiso 1 1 calc R . .
C14 C 0.8452(3) 0.7167(2) 0.7296(4) 0.0310(10) Uani 1 1 d . . .
H14 H 0.8810 0.7365 0.8062 0.037 Uiso 1 1 calc R . .
C15 C 0.5228(5) 0.6245(4) 0.9681(7) 0.074(3) Uani 1 1 d . . .
H15A H 0.5521 0.5856 0.9774 0.112 Uiso 1 1 calc R . .
H15B H 0.4636 0.6177 0.9046 0.112 Uiso 1 1 calc R . .
H15C H 0.5357 0.6338 1.0438 0.112 Uiso 1 1 calc R . .
C16 C 0.5491(4) 0.6809(4) 0.9349(5) 0.0525(17) Uani 1 1 d . . .
C17 C 0.5250(4) 0.7459(4) 0.9350(5) 0.0487(16) Uani 1 1 d . . .
C18 C 0.5502(4) 0.8011(4) 0.9103(5) 0.0500(16) Uani 1 1 d . . .
C19 C 0.5241(5) 0.8684(4) 0.9142(7) 0.075(2) Uani 1 1 d . . .
H19A H 0.5693 0.8891 0.9904 0.112 Uiso 1 1 calc R . .
H19B H 0.4761 0.8654 0.9074 0.112 Uiso 1 1 calc R . .
H19C H 0.5103 0.8939 0.8475 0.112 Uiso 1 1 calc R . .
C20 C 0.4787(4) 0.7549(4) 0.9738(5) 0.0589(19) Uani 1 1 d . . .
N1 N 0.6843(3) 0.6494(2) 0.8389(4) 0.0338(9) Uani 1 1 d . . .
N2 N 0.7027(3) 0.7853(2) 0.8411(4) 0.0347(9) Uani 1 1 d . . .
N3 N 0.8722(3) 0.7086(2) 0.6686(4) 0.0305(8) Uani 1 1 d . . .
N4 N 0.4436(4) 0.7639(4) 1.0082(5) 0.076(2) Uani 1 1 d . . .
O1 O 0.5926(3) 0.6675(2) 0.9066(4) 0.0500(11) Uani 1 1 d . . .
O2 O 0.5963(3) 0.7992(2) 0.8835(4) 0.0494(10) Uani 1 1 d . . .
Cu1 Cu 0.64644(4) 0.72508(3) 0.87089(5) 0.03472(19) Uani 1 1 d . . .
Ag1 Ag 1.0000 0.73320(3) 0.7500 0.03603(18) Uani 1 2 d S . .
C21 C 1.0299(7) 0.9727(5) 0.8426(9) 0.035(2) Uani 0.50 1 d P . .
O3 O 0.9974(8) 0.8509(4) 0.7963(10) 0.073(3) Uani 0.50 1 d P . .
O4 O 0.9187(6) 0.9298(5) 0.6262(9) 0.079(3) Uani 0.50 1 d P . .
O5 O 1.0639(7) 0.9050(6) 0.7334(9) 0.066(3) Uani 0.50 1 d P . .
F1 F 1.0202(4) 1.0309(3) 0.7950(6) 0.0471(16) Uani 0.50 1 d P . .
F2 F 0.9844(7) 0.9729(4) 0.8750(10) 0.083(3) Uani 0.50 1 d P . .
F3 F 1.1101(5) 0.9683(4) 0.9438(7) 0.067(2) Uani 0.50 1 d P . .
S1 S 1.0000 0.90652(10) 0.7500 0.0535(6) Uani 1 2 d S . .
C22 C 0.9415(7) 0.5394(5) 0.6428(10) 0.092(3) Uiso 1 1 d . A -1
C23 C 0.9231(9) 0.5382(7) 0.7150(14) 0.129(4) Uiso 1 1 d . A -1
N5A N 0.9514(10) 0.5419(8) 0.5629(15) 0.088(5) Uiso 0.499(15) 1 d P A 1
N5B N 0.9160(8) 0.5388(6) 0.7873(11) 0.060(4) Uiso 0.501(15) 1 d P A 2

loop_
_atom_site_aniso_label
_atom_site_aniso_U_11
_atom_site_aniso_U_22
_atom_site_aniso_U_33
_atom_site_aniso_U_23
_atom_site_aniso_U_13
_atom_site_aniso_U_12
C1 0.047(3) 0.048(3) 0.053(3) 0.013(3) 0.043(3) 0.009(2)
C2 0.057(4) 0.035(3) 0.066(4) 0.012(3) 0.048(3) 0.008(2)
C3 0.046(3) 0.041(3) 0.051(3) 0.003(2) 0.041(3) 0.005(2)
C4 0.032(2) 0.041(3) 0.028(2) 0.0025(19) 0.024(2) 0.004(2)
C5 0.032(2) 0.038(2) 0.021(2) -0.0015(18) 0.020(2) -0.0006(19)
C6 0.040(3) 0.038(3) 0.024(2) -0.0036(19) 0.023(2) -0.003(2)
C7 0.055(3) 0.040(3) 0.036(3) -0.007(2) 0.033(3) -0.011(2)
C8 0.072(4) 0.034(3) 0.050(3) -0.009(2) 0.044(3) -0.007(3)
C9 0.059(4) 0.043(3) 0.040(3) -0.012(2) 0.036(3) -0.001(3)
C10 0.036(2) 0.029(2) 0.030(2) -0.0010(18) 0.027(2) -0.0033(18)
C11 0.041(3) 0.037(3) 0.034(3) -0.010(2) 0.029(2) -0.015(2)
C12 0.050(3) 0.040(3) 0.037(3) -0.014(2) 0.036(3) -0.016(2)
C13 0.048(3) 0.036(3) 0.037(3) -0.009(2) 0.036(3) -0.012(2)
C14 0.035(2) 0.039(3) 0.025(2) -0.0046(19) 0.023(2) -0.006(2)
C15 0.076(5) 0.114(7) 0.079(5) 0.054(5) 0.070(5) 0.047(5)
C16 0.047(3) 0.094(5) 0.035(3) 0.026(3) 0.035(3) 0.028(3)
C17 0.043(3) 0.086(5) 0.027(3) 0.007(3) 0.027(3) 0.024(3)
C18 0.042(3) 0.081(5) 0.030(3) -0.004(3) 0.025(3) 0.016(3)
C19 0.075(5) 0.091(6) 0.071(5) -0.020(4) 0.054(4) 0.021(4)
C20 0.032(3) 0.119(6) 0.024(3) -0.001(3) 0.018(2) 0.020(3)
N1 0.039(2) 0.045(2) 0.034(2) 0.0070(18) 0.031(2) 0.0068(19)
N2 0.044(2) 0.039(2) 0.027(2) -0.0049(17) 0.026(2) 0.0020(18)
N3 0.036(2) 0.035(2) 0.033(2) -0.0012(17) 0.0279(19) -0.0054(17)
N4 0.039(3) 0.156(7) 0.037(3) -0.017(3) 0.027(3) 0.011(3)
O1 0.055(2) 0.071(3) 0.056(2) 0.027(2) 0.051(2) 0.026(2)
O2 0.054(2) 0.060(3) 0.047(2) -0.003(2) 0.039(2) 0.013(2)
Cu1 0.0397(4) 0.0482(4) 0.0300(3) 0.0045(3) 0.0289(3) 0.0104(3)
Ag1 0.0360(3) 0.0384(3) 0.0450(3) 0.000 0.0316(3) 0.000
C21 0.039(5) 0.030(5) 0.033(5) -0.002(4) 0.022(5) -0.002(4)
O3 0.122(9) 0.033(5) 0.090(8) -0.011(5) 0.081(8) -0.018(5)
O4 0.052(6) 0.062(6) 0.047(6) -0.008(5) 0.000(5) -0.006(5)
O5 0.075(7) 0.086(7) 0.058(6) -0.005(5) 0.053(6) 0.007(6)
F1 0.056(5) 0.028(3) 0.048(4) 0.000(2) 0.031(4) -0.002(3)
F2 0.140(9) 0.039(4) 0.142(9) -0.005(5) 0.125(8) -0.002(5)
F3 0.066(5) 0.040(4) 0.044(4) -0.004(3) 0.014(4) 0.000(4)
S1 0.0475(12) 0.0329(10) 0.0596(14) 0.000 0.0265(11) 0.000

loop_
_atom_type_symbol
_atom_type_description
_atom_type_scat_dispersion_real
_atom_type_scat_dispersion_imag
_atom_type_scat_source
C C 0.0033 0.0016 'International Tables Vol C Tables 4.2.6.8 and 6.1.1.4'
H H 0.0000 0.0000 'International Tables Vol C Tables 4.2.6.8 and 6.1.1.4'
N N 0.0061 0.0033 'International Tables Vol C Tables 4.2.6.8 and 6.1.1.4'
O O 0.0106 0.0060 'International Tables Vol C Tables 4.2.6.8 and 6.1.1.4'
F F 0.0171 0.0103 'International Tables Vol C Tables 4.2.6.8 and 6.1.1.4'
S S 0.1246 0.1234 'International Tables Vol C Tables 4.2.6.8 and 6.1.1.4'
Cu Cu 0.3201 1.2651 'International Tables Vol C Tables 4.2.6.8 and 6.1.1.4'
Ag Ag -0.8971 1.1015 'International Tables Vol C Tables 4.2.6.8 and 6.1.1.4'

loop_
_geom_angle_atom_site_label_1
_geom_angle_atom_site_label_2
_geom_angle_atom_site_label_3
_geom_angle
_geom_angle_site_symmetry_1
_geom_angle_site_symmetry_3
_geom_angle_publ_flag
N1 C1 C2 111.7(4) . . ?
N1 C1 H1 124.1 . . ?
C2 C1 H1 124.1 . . ?
C3 C2 C1 106.7(5) . . ?
C3 C2 H2 126.6 . . ?
C1 C2 H2 126.6 . . ?
C2 C3 C4 106.9(4) . . ?
C2 C3 H3 126.5 . . ?
C4 C3 H3 126.5 . . ?
C5 C4 N1 123.6(4) . . ?
C5 C4 C3 128.1(4) . . ?
N1 C4 C3 108.3(4) . . ?
C4 C5 C6 125.3(4) . . ?
C4 C5 C10 116.1(4) . . ?
C6 C5 C10 118.6(4) . . ?
N2 C6 C5 123.5(4) . . ?
N2 C6 C7 109.0(4) . . ?
C5 C6 C7 127.5(5) . . ?
C8 C7 C6 107.4(5) . . ?
C8 C7 H7 126.3 . . ?
C6 C7 H7 126.3 . . ?
C7 C8 C9 105.8(5) . . ?
C7 C8 H8 127.1 . . ?
C9 C8 H8 127.1 . . ?
N2 C9 C8 112.0(5) . . ?
N2 C9 H9 124.0 . . ?
C8 C9 H9 124.0 . . ?
C11 C10 C14 117.8(4) . . ?
C11 C10 C5 120.5(4) . . ?
C14 C10 C5 121.6(4) . . ?
C10 C11 C12 119.1(5) . . ?
C10 C11 H11 120.5 . . ?
C12 C11 H11 120.5 . . ?
C13 C12 C11 119.3(5) . . ?
C13 C12 H12 120.4 . . ?
C11 C12 H12 120.4 . . ?
N3 C13 C12 122.4(4) . . ?
N3 C13 H13 118.8 . . ?
C12 C13 H13 118.8 . . ?
N3 C14 C10 123.5(4) . . ?
N3 C14 H14 118.3 . . ?
C10 C14 H14 118.3 . . ?
C16 C15 H15A 109.5 . . ?
C16 C15 H15B 109.5 . . ?
H15A C15 H15B 109.5 . . ?
C16 C15 H15C 109.5 . . ?
H15A C15 H15C 109.5 . . ?
H15B C15 H15C 109.5 . . ?
O1 C16 C17 123.0(6) . . ?
O1 C16 C15 116.6(6) . . ?
C17 C16 C15 120.3(5) . . ?
C18 C17 C16 123.5(5) . . ?
C18 C17 C20 118.7(6) . . ?
C16 C17 C20 117.6(7) . . ?
O2 C18 C17 124.1(6) . . ?
O2 C18 C19 114.7(7) . . ?
C17 C18 C19 121.1(6) . . ?
C18 C19 H19A 109.5 . . ?
C18 C19 H19B 109.5 . . ?
H19A C19 H19B 109.5 . . ?
C18 C19 H19C 109.5 . . ?
H19A C19 H19C 109.5 . . ?
H19B C19 H19C 109.5 . . ?
N4 C20 C17 177.5(9) . . ?
C1 N1 C4 106.4(4) . . ?
C1 N1 Cu1 126.6(3) . . ?
C4 N1 Cu1 126.8(3) . . ?
C9 N2 C6 105.9(4) . . ?
C9 N2 Cu1 126.4(4) . . ?
C6 N2 Cu1 126.7(3) . . ?
C13 N3 C14 117.9(4) . . ?
C13 N3 Ag1 119.9(3) . . ?
C14 N3 Ag1 122.2(3) . . ?
C16 O1 Cu1 130.1(5) . . ?
C18 O2 Cu1 129.7(5) . . ?
O2 Cu1 N1 173.28(19) . . ?
O2 Cu1 O1 89.34(19) . . ?
N1 Cu1 O1 89.67(17) . . ?
O2 Cu1 N2 89.22(19) . . ?
N1 Cu1 N2 91.97(17) . . ?
O1 Cu1 N2 177.59(18) . . ?
N3 Ag1 N3 153.5(2) . 2_756 ?
N3 Ag1 O3 97.2(3) . . ?
N3 Ag1 O3 108.3(3) 2_756 . ?
N3 Ag1 O3 108.3(3) . 2_756 ?
N3 Ag1 O3 97.2(3) 2_756 2_756 ?
O3 Ag1 O3 33.0(4) . 2_756 ?
O4 C21 F1 128.8(11) 2_756 . ?
O4 C21 F2 123.4(11) 2_756 . ?
F1 C21 F2 106.5(9) . . ?
O4 C21 F3 50.6(7) 2_756 . ?
F1 C21 F3 106.5(8) . . ?
F2 C21 F3 108.1(10) . . ?
O4 C21 S1 60.4(7) 2_756 . ?
F1 C21 S1 116.8(7) . . ?
F2 C21 S1 107.7(7) . . ?
F3 C21 S1 111.0(7) . . ?
S1 O3 O3 57.9(4) . 2_756 ?
S1 O3 O5 63.8(6) . 2_756 ?
O3 O3 O5 108.4(9) 2_756 2_756 ?
S1 O3 Ag1 131.4(6) . . ?
O3 O3 Ag1 73.5(2) 2_756 . ?
O5 O3 Ag1 141.1(8) 2_756 . ?
F3 O4 C21 69.5(10) 2_756 2_756 ?
F3 O4 S1 144.9(11) 2_756 . ?
C21 O4 S1 75.4(7) 2_756 . ?
S1 O5 O3 51.8(5) . 2_756 ?
F1 F1 C21 113.2(6) 2_756 . ?
O4 F3 C21 59.9(8) 2_756 . ?
O3 S1 O3 64.1(8) 2_756 . ?
O3 S1 O5 113.4(7) 2_756 2_756 ?
O3 S1 O5 64.4(6) . 2_756 ?
O3 S1 O5 64.4(6) 2_756 . ?
O3 S1 O5 113.4(7) . . ?
O5 S1 O5 177.7(9) 2_756 . ?
O3 S1 O4 117.7(7) 2_756 2_756 ?
O3 S1 O4 93.5(7) . 2_756 ?
O5 S1 O4 104.6(7) 2_756 2_756 ?
O5 S1 O4 76.1(7) . 2_756 ?
O3 S1 O4 93.5(7) 2_756 . ?
O3 S1 O4 117.7(7) . . ?
O5 S1 O4 76.1(7) 2_756 . ?
O5 S1 O4 104.6(7) . . ?
O4 S1 O4 143.9(8) 2_756 . ?
O3 S1 C21 161.8(7) 2_756 . ?
O3 S1 C21 113.0(5) . . ?
O5 S1 C21 78.4(6) 2_756 . ?
O5 S1 C21 103.5(6) . . ?
O4 S1 C21 44.2(5) 2_756 . ?
O4 S1 C21 103.1(6) . . ?
O3 S1 C21 113.0(5) 2_756 2_756 ?
O3 S1 C21 161.8(7) . 2_756 ?
O5 S1 C21 103.5(5) 2_756 2_756 ?
O5 S1 C21 78.4(5) . 2_756 ?
O4 S1 C21 103.1(6) 2_756 2_756 ?
O4 S1 C21 44.2(5) . 2_756 ?
C21 S1 C21 75.4(7) . 2_756 ?
N5A C22 C23 174.1(14) . . ?

loop_
_geom_bond_atom_site_label_1
_geom_bond_atom_site_label_2
_geom_bond_distance
_geom_bond_site_symmetry_2
_geom_bond_publ_flag
C1 N1 1.328(7) . ?
C1 C2 1.400(8) . ?
C1 H1 0.9300 . ?
C2 C3 1.370(7) . ?
C2 H2 0.9300 . ?
C3 C4 1.420(7) . ?
C3 H3 0.9300 . ?
C4 C5 1.399(7) . ?
C4 N1 1.403(5) . ?
C5 C6 1.401(7) . ?
C5 C10 1.486(6) . ?
C6 N2 1.394(6) . ?
C6 C7 1.406(7) . ?
C7 C8 1.377(8) . ?
C7 H7 0.9300 . ?
C8 C9 1.404(8) . ?
C8 H8 0.9300 . ?
C9 N2 1.335(7) . ?
C9 H9 0.9300 . ?
C10 C11 1.384(7) . ?
C10 C14 1.389(7) . ?
C11 C12 1.393(6) . ?
C11 H11 0.9300 . ?
C12 C13 1.377(7) . ?
C12 H12 0.9300 . ?
C13 N3 1.342(6) . ?
C13 H13 0.9300 . ?
C14 N3 1.346(6) . ?
C14 H14 0.9300 . ?
C15 C16 1.493(10) . ?
C15 H15A 0.9600 . ?
C15 H15B 0.9600 . ?
C15 H15C 0.9600 . ?
C16 O1 1.264(6) . ?
C16 C17 1.422(10) . ?
C17 C18 1.389(10) . ?
C17 C20 1.431(7) . ?
C18 O2 1.273(7) . ?
C18 C19 1.494(10) . ?
C19 H19A 0.9600 . ?
C19 H19B 0.9600 . ?
C19 H19C 0.9600 . ?
C20 N4 1.154(8) . ?
N1 Cu1 1.933(4) . ?
N2 Cu1 1.951(5) . ?
N3 Ag1 2.189(4) . ?
O1 Cu1 1.935(4) . ?
O2 Cu1 1.926(4) . ?
Ag1 N3 2.189(4) 2_756 ?
Ag1 O3 2.502(9) . ?
Ag1 O3 2.502(9) 2_756 ?
C21 O4 1.229(15) 2_756 ?
C21 F1 1.320(12) . ?
C21 F2 1.325(13) . ?
C21 F3 1.330(13) . ?
C21 S1 1.704(10) . ?
O3 S1 1.338(9) . ?
O3 O3 1.42(2) 2_756 ?
O3 O5 1.536(16) 2_756 ?
O4 F3 1.096(12) 2_756 ?
O4 C21 1.229(15) 2_756 ?
O4 S1 1.532(10) . ?
O5 S1 1.528(10) . ?
O5 O3 1.536(16) 2_756 ?
F1 F1 0.983(12) 2_756 ?
F3 O4 1.096(12) 2_756 ?
S1 O3 1.338(9) 2_756 ?
S1 O5 1.528(10) 2_756 ?
S1 O4 1.532(10) 2_756 ?
S1 C21 1.704(10) 2_756 ?
C22 N5A 1.308(17) . ?
C22 C23 1.340(16) . ?
